data_2223413
loop_
_publ_author_name
'Penthala, Narsimha Reddy'
'Reddy, Thirupathi Reddy Yerram'
'Parkin, Sean'
'Crooks, Peter A.'

_publ_section_title
;3-(2-Amino-1-methyl-4-oxo-4,5-dihydro-1<i>H</i>-imidazol-5-yl)-3-hydroxy-1-phenylindolin-2-one
 ethanol solvate
;
_journal_coeditor_code HG2557
_journal_issue 10
_journal_name_full 'Acta Crystallographica Section E'
_journal_page_first o2439
_journal_page_last o2440
_journal_paper_doi 10.1107/S1600536809033881
_journal_volume 65
_journal_year 2009
_chemical_formula_iupac 'C18 H16 N4 O3, C2 H6 O'
_chemical_formula_moiety 'C18 H16 N4 O3, C2 H6 O'
_chemical_formula_sum 'C20 H22 N4 O4'
_chemical_formula_weight 382.42
_chemical_name_systematic
;
3-(2-Amino-1-methyl-4-oxo-4,5-dihydro-1<i>H</i>-imidazol-5-yl)-3-hydroxy-1-
phenylindolin-2-one ethanol solvate
;
_space_group_IT_number 2
_symmetry_cell_setting triclinic
_symmetry_space_group_name_Hall '-P 1'
_symmetry_space_group_name_H-M 'P -1'
_atom_sites_solution_hydrogens geom
_atom_sites_solution_primary direct
_atom_sites_solution_secondary difmap
_audit_creation_method SHELXL-97
_cell_angle_alpha 78.1520(10)
_cell_angle_beta 74.4130(10)
_cell_angle_gamma 74.0900(10)
_cell_formula_units_Z 2
_cell_length_a 7.49120(10)
_cell_length_b 11.0018(2)
_cell_length_c 12.0835(2)
_cell_measurement_reflns_used 9955
_cell_measurement_temperature 90.0(2)
_cell_measurement_theta_max 68.25
_cell_measurement_theta_min 3.84
_cell_volume 913.15(3)
_computing_cell_refinement 'SAINT (Bruker, 2006)'
_computing_data_collection 'APEX2 (Bruker, 2006)'
_computing_data_reduction 'SAINT (Bruker, 2006)'
_computing_molecular_graphics 'XP in SHELXTL (Sheldrick, 2008)'
_computing_publication_material
;
SHELXL97 (Sheldrick, 2008) and local procedures
;
_computing_structure_refinement 'SHELXL97 (Sheldrick, 2008)'
_computing_structure_solution 'SHELXS97 (Sheldrick, 2008)'
_diffrn_ambient_temperature 90.0(2)
_diffrn_detector_area_resol_mean 5.6
_diffrn_measured_fraction_theta_full 0.989
_diffrn_measured_fraction_theta_max 0.989
_diffrn_measurement_device_type 'Bruker X8 Proteum'
_diffrn_measurement_method '\f and \w'
_diffrn_radiation_monochromator 'graded multilayer optics'
_diffrn_radiation_source 'fine-focus rotating anode'
_diffrn_radiation_type CuK\a
_diffrn_radiation_wavelength 1.54178
_diffrn_reflns_av_R_equivalents 0.0345
_diffrn_reflns_av_sigmaI/netI 0.0275
_diffrn_reflns_limit_h_max 9
_diffrn_reflns_limit_h_min -9
_diffrn_reflns_limit_k_max 10
_diffrn_reflns_limit_k_min -13
_diffrn_reflns_limit_l_max 14
_diffrn_reflns_limit_l_min -14
_diffrn_reflns_number 13576
_diffrn_reflns_theta_full 68.25
_diffrn_reflns_theta_max 68.25
_diffrn_reflns_theta_min 3.84
_diffrn_standards_number 0
_exptl_absorpt_coefficient_mu 0.815
_exptl_absorpt_correction_T_max 0.938
_exptl_absorpt_correction_T_min 0.828
_exptl_absorpt_correction_type multi-scan
_exptl_absorpt_process_details '(SADABS in APEX2; Bruker, 2006)'
_exptl_crystal_colour colourless
_exptl_crystal_density_diffrn 1.391
_exptl_crystal_density_method 'not measured'
_exptl_crystal_description block
_exptl_crystal_F_000 404
_exptl_crystal_size_max 0.11
_exptl_crystal_size_mid 0.11
_exptl_crystal_size_min 0.08
_refine_diff_density_max 0.365
_refine_diff_density_min -0.412
_refine_ls_extinction_coef 0.0068(7)
_refine_ls_extinction_expression Fc^*^=kFc[1+0.001xFc^2^\l^3^/sin(2\q)]^-1/4^
_refine_ls_extinction_method 'SHELXL97 (Sheldrick, 2008)'
_refine_ls_goodness_of_fit_ref 1.067
_refine_ls_hydrogen_treatment constr
_refine_ls_matrix_type full
_refine_ls_number_parameters 258
_refine_ls_number_reflns 3294
_refine_ls_number_restraints 0
_refine_ls_restrained_S_all 1.067
_refine_ls_R_factor_all 0.0380
_refine_ls_R_factor_gt 0.0367
_refine_ls_shift/su_max 0.000
_refine_ls_shift/su_mean 0.000
_refine_ls_structure_factor_coef Fsqd
_refine_ls_weighting_details calcw=1/[\s\^2\^(Fo\^2\^)+(0.0501P)\^2\^+0.3708P]whereP=(Fo\^2\^+2Fc\^2\^)/3
_refine_ls_weighting_scheme calc
_refine_ls_wR_factor_gt 0.0963
_refine_ls_wR_factor_ref 0.0977
_reflns_number_gt 3126
_reflns_number_total 3294
_reflns_threshold_expression I>2\s(I)
_cod_data_source_file hg2557.cif
_cod_data_source_block I
_cod_database_code 2223413
_cod_database_fobs_code 2223413

loop_
_symmetry_equiv_pos_as_xyz
'x, y, z'
'-x, -y, -z'

loop_
_atom_site_type_symbol
_atom_site_label
_atom_site_fract_x
_atom_site_fract_y
_atom_site_fract_z
_atom_site_U_iso_or_equiv
_atom_site_adp_type
_atom_site_calc_flag
_atom_site_refinement_flags
_atom_site_occupancy
_atom_site_disorder_assembly
_atom_site_disorder_group
O O1 0.37921(12) 0.08545(8) 0.23487(7) 0.0188(2) Uani d . 1 . .
N N1 0.16513(14) 0.24923(9) 0.32617(8) 0.0159(2) Uani d . 1 . .
C C1 0.29249(17) 0.19721(11) 0.23418(10) 0.0161(3) Uani d . 1 . .
O O2 0.50070(12) 0.30752(8) 0.07786(7) 0.0202(2) Uani d . 1 . .
H H2 0.5529 0.3158 0.1284 0.030 Uiso calc R 1 . .
N N2 0.03753(14) 0.13607(10) 0.04645(8) 0.0174(2) Uani d . 1 . .
C C2 0.30826(17) 0.30455(11) 0.12863(10) 0.0173(3) Uani d . 1 . .
O O3 -0.10708(12) 0.31235(9) 0.14096(8) 0.0232(2) Uani d . 1 . .
N N3 0.26263(14) 0.00056(10) -0.07643(9) 0.0185(2) Uani d . 1 . .
H H3A 0.3780 -0.0201 -0.1202 0.022 Uiso calc R 1 . .
H H3B 0.1798 -0.0454 -0.0697 0.022 Uiso calc R 1 . .
C C3 0.18841(17) 0.42116(12) 0.18239(10) 0.0178(3) Uani d . 1 . .
N N4 0.33379(14) 0.17486(10) -0.02748(8) 0.0175(2) Uani d . 1 . .
C C4 0.15762(18) 0.54854(12) 0.13580(11) 0.0210(3) Uani d . 1 . .
H H4 0.2148 0.5746 0.0573 0.025 Uiso calc R 1 . .
C C5 0.04026(19) 0.63828(12) 0.20688(11) 0.0222(3) Uani d . 1 . .
H H5 0.0180 0.7266 0.1768 0.027 Uiso calc R 1 . .
C C6 -0.04402(18) 0.59920(12) 0.32105(11) 0.0212(3) Uani d . 1 . .
H H6 -0.1239 0.6615 0.3680 0.025 Uiso calc R 1 . .
C C7 -0.01412(17) 0.47040(12) 0.36854(10) 0.0183(3) Uani d . 1 . .
H H7 -0.0728 0.4437 0.4465 0.022 Uiso calc R 1 . .
C C8 0.10411(17) 0.38371(11) 0.29745(10) 0.0168(3) Uani d . 1 . .
C C9 0.12524(17) 0.18231(11) 0.44190(10) 0.0161(3) Uani d . 1 . .
C C10 0.27258(18) 0.12805(11) 0.49893(11) 0.0192(3) Uani d . 1 . .
H H10 0.3994 0.1339 0.4615 0.023 Uiso calc R 1 . .
C C11 0.2316(2) 0.06493(12) 0.61182(11) 0.0233(3) Uani d . 1 . .
H H11 0.3312 0.0268 0.6516 0.028 Uiso calc R 1 . .
C C12 0.0459(2) 0.05757(12) 0.66629(11) 0.0247(3) Uani d . 1 . .
H H12 0.0185 0.0150 0.7435 0.030 Uiso calc R 1 . .
C C13 -0.10000(19) 0.11217(12) 0.60827(11) 0.0233(3) Uani d . 1 . .
H H13 -0.2271 0.1071 0.6460 0.028 Uiso calc R 1 . .
C C14 -0.06071(18) 0.17416(12) 0.49517(11) 0.0195(3) Uani d . 1 . .
H H14 -0.1599 0.2105 0.4548 0.023 Uiso calc R 1 . .
C C15 0.22403(17) 0.28338(11) 0.03230(10) 0.0173(3) Uani d . 1 . .
H H15 0.2094 0.3626 -0.0256 0.021 Uiso calc R 1 . .
C C16 0.03012(17) 0.24701(12) 0.08034(10) 0.0175(3) Uani d . 1 . .
C C17 0.21402(17) 0.09987(11) -0.02122(10) 0.0162(3) Uani d . 1 . .
C C18 0.49912(18) 0.18208(12) -0.12386(10) 0.0207(3) Uani d . 1 . .
H H18A 0.5813 0.0964 -0.1304 0.031 Uiso calc R 1 . .
H H18B 0.5707 0.2375 -0.1096 0.031 Uiso calc R 1 . .
H H18C 0.4562 0.2172 -0.1962 0.031 Uiso calc R 1 . .
O O1S 0.57472(13) 0.29564(10) 0.30873(9) 0.0304(3) Uani d . 1 . .
H H1S 0.6853 0.2952 0.2685 0.046 Uiso calc R 1 . .
C C1S 0.5142(2) 0.39650(15) 0.37674(14) 0.0336(3) Uani d . 1 . .
H H1S1 0.5991 0.3811 0.4309 0.040 Uiso calc R 1 . .
H H1S2 0.3837 0.3965 0.4237 0.040 Uiso calc R 1 . .
C C2S 0.5151(2) 0.52356(16) 0.30585(16) 0.0413(4) Uani d . 1 . .
H H2S1 0.6444 0.5248 0.2601 0.062 Uiso calc R 1 . .
H H2S2 0.4729 0.5894 0.3570 0.062 Uiso calc R 1 . .
H H2S3 0.4285 0.5405 0.2535 0.062 Uiso calc R 1 . .

loop_
_atom_site_aniso_label
_atom_site_aniso_U_11
_atom_site_aniso_U_22
_atom_site_aniso_U_33
_atom_site_aniso_U_12
_atom_site_aniso_U_13
_atom_site_aniso_U_23
O1 0.0220(4) 0.0146(4) 0.0180(4) -0.0041(3) -0.0011(3) -0.0034(3)
N1 0.0206(5) 0.0124(5) 0.0138(5) -0.0041(4) -0.0026(4) -0.0012(4)
C1 0.0187(6) 0.0160(6) 0.0152(6) -0.0067(5) -0.0032(5) -0.0030(4)
O2 0.0216(5) 0.0249(5) 0.0171(4) -0.0115(4) -0.0028(3) -0.0033(3)
N2 0.0185(5) 0.0188(5) 0.0149(5) -0.0057(4) -0.0020(4) -0.0028(4)
C2 0.0216(6) 0.0160(6) 0.0145(6) -0.0076(5) -0.0020(5) -0.0016(5)
O3 0.0225(5) 0.0246(5) 0.0212(5) -0.0051(4) 0.0000(4) -0.0080(4)
N3 0.0177(5) 0.0193(5) 0.0199(5) -0.0067(4) -0.0011(4) -0.0068(4)
C3 0.0231(6) 0.0168(6) 0.0160(6) -0.0068(5) -0.0061(5) -0.0026(5)
N4 0.0191(5) 0.0193(5) 0.0151(5) -0.0075(4) 0.0000(4) -0.0056(4)
C4 0.0289(7) 0.0183(6) 0.0182(6) -0.0084(5) -0.0086(5) 0.0002(5)
C5 0.0306(7) 0.0136(6) 0.0253(7) -0.0054(5) -0.0126(5) -0.0003(5)
C6 0.0253(6) 0.0173(6) 0.0234(6) -0.0017(5) -0.0096(5) -0.0068(5)
C7 0.0220(6) 0.0179(6) 0.0165(6) -0.0048(5) -0.0061(5) -0.0033(5)
C8 0.0215(6) 0.0140(6) 0.0173(6) -0.0058(5) -0.0071(5) -0.0017(4)
C9 0.0236(6) 0.0110(5) 0.0131(6) -0.0043(4) -0.0017(5) -0.0028(4)
C10 0.0230(6) 0.0150(6) 0.0188(6) -0.0033(5) -0.0032(5) -0.0042(5)
C11 0.0337(7) 0.0156(6) 0.0194(6) -0.0009(5) -0.0089(5) -0.0024(5)
C12 0.0409(8) 0.0152(6) 0.0154(6) -0.0078(5) -0.0014(5) -0.0011(5)
C13 0.0280(7) 0.0191(6) 0.0206(6) -0.0099(5) 0.0044(5) -0.0053(5)
C14 0.0221(6) 0.0162(6) 0.0203(6) -0.0047(5) -0.0032(5) -0.0043(5)
C15 0.0216(6) 0.0165(6) 0.0140(6) -0.0060(5) -0.0023(5) -0.0029(4)
C16 0.0201(6) 0.0190(6) 0.0130(5) -0.0053(5) -0.0032(5) -0.0014(4)
C17 0.0186(6) 0.0179(6) 0.0126(5) -0.0056(5) -0.0039(4) -0.0005(4)
C18 0.0218(6) 0.0246(6) 0.0164(6) -0.0099(5) 0.0011(5) -0.0054(5)
O1S 0.0213(5) 0.0303(5) 0.0384(6) -0.0077(4) -0.0007(4) -0.0078(4)
C1S 0.0254(7) 0.0339(8) 0.0426(9) -0.0049(6) -0.0067(6) -0.0115(7)
C2S 0.0424(9) 0.0358(9) 0.0530(10) -0.0102(7) -0.0231(8) -0.0044(7)

loop_
_atom_type_symbol
_atom_type_description
_atom_type_scat_dispersion_real
_atom_type_scat_dispersion_imag
_atom_type_scat_source
C C 0.0181 0.0091 'International Tables Vol C Tables 4.2.6.8 and 6.1.1.4'
H H 0.0000 0.0000 'International Tables Vol C Tables 4.2.6.8 and 6.1.1.4'
N N 0.0311 0.0180 'International Tables Vol C Tables 4.2.6.8 and 6.1.1.4'
O O 0.0492 0.0322 'International Tables Vol C Tables 4.2.6.8 and 6.1.1.4'

loop_
_geom_angle_atom_site_label_1
_geom_angle_atom_site_label_2
_geom_angle_atom_site_label_3
_geom_angle_site_symmetry_1
_geom_angle_site_symmetry_3
_geom_angle
_geom_angle_publ_flag
C1 N1 C8 . . 110.74(10) ?
C1 N1 C9 . . 124.57(10) ?
C8 N1 C9 . . 123.74(10) ?
O1 C1 N1 . . 125.87(11) ?
O1 C1 C2 . . 125.91(10) ?
N1 C1 C2 . . 108.21(10) ?
C2 O2 H2 . . 109.5 ?
C16 N2 C17 . . 106.75(10) ?
O2 C2 C3 . . 115.27(10) ?
O2 C2 C15 . . 106.63(9) ?
C3 C2 C15 . . 110.59(10) ?
O2 C2 C1 . . 111.04(9) ?
C3 C2 C1 . . 101.86(9) ?
C15 C2 C1 . . 111.52(9) ?
C17 N3 H3A . . 120.0 ?
C17 N3 H3B . . 120.0 ?
H3A N3 H3B . . 120.0 ?
C4 C3 C8 . . 120.49(11) ?
C4 C3 C2 . . 130.40(11) ?
C8 C3 C2 . . 109.10(10) ?
C17 N4 C15 . . 107.56(10) ?
C17 N4 C18 . . 122.36(10) ?
C15 N4 C18 . . 122.80(10) ?
C3 C4 C5 . . 118.36(11) ?
C3 C4 H4 . . 120.8 ?
C5 C4 H4 . . 120.8 ?
C6 C5 C4 . . 120.40(11) ?
C6 C5 H5 . . 119.8 ?
C4 C5 H5 . . 119.8 ?
C5 C6 C7 . . 121.51(12) ?
C5 C6 H6 . . 119.2 ?
C7 C6 H6 . . 119.2 ?
C8 C7 C6 . . 117.14(11) ?
C8 C7 H7 . . 121.4 ?
C6 C7 H7 . . 121.4 ?
C7 C8 C3 . . 122.10(11) ?
C7 C8 N1 . . 128.13(11) ?
C3 C8 N1 . . 109.73(10) ?
C14 C9 C10 . . 121.20(11) ?
C14 C9 N1 . . 119.23(11) ?
C10 C9 N1 . . 119.56(11) ?
C9 C10 C11 . . 119.02(12) ?
C9 C10 H10 . . 120.5 ?
C11 C10 H10 . . 120.5 ?
C12 C11 C10 . . 120.23(12) ?
C12 C11 H11 . . 119.9 ?
C10 C11 H11 . . 119.9 ?
C11 C12 C13 . . 120.17(12) ?
C11 C12 H12 . . 119.9 ?
C13 C12 H12 . . 119.9 ?
C12 C13 C14 . . 120.17(12) ?
C12 C13 H13 . . 119.9 ?
C14 C13 H13 . . 119.9 ?
C9 C14 C13 . . 119.20(12) ?
C9 C14 H14 . . 120.4 ?
C13 C14 H14 . . 120.4 ?
N4 C15 C16 . . 100.87(9) ?
N4 C15 C2 . . 114.64(10) ?
C16 C15 C2 . . 112.68(9) ?
N4 C15 H15 . . 109.4 ?
C16 C15 H15 . . 109.4 ?
C2 C15 H15 . . 109.4 ?
O3 C16 N2 . . 127.04(11) ?
O3 C16 C15 . . 123.08(11) ?
N2 C16 C15 . . 109.88(10) ?
N3 C17 N4 . . 123.26(11) ?
N3 C17 N2 . . 122.16(11) ?
N4 C17 N2 . . 114.58(10) ?
N4 C18 H18A . . 109.5 ?
N4 C18 H18B . . 109.5 ?
H18A C18 H18B . . 109.5 ?
N4 C18 H18C . . 109.5 ?
H18A C18 H18C . . 109.5 ?
H18B C18 H18C . . 109.5 ?
C1S O1S H1S . . 109.5 ?
O1S C1S C2S . . 112.92(14) ?
O1S C1S H1S1 . . 109.0 ?
C2S C1S H1S1 . . 109.0 ?
O1S C1S H1S2 . . 109.0 ?
C2S C1S H1S2 . . 109.0 ?
H1S1 C1S H1S2 . . 107.8 ?
C1S C2S H2S1 . . 109.5 ?
C1S C2S H2S2 . . 109.5 ?
H2S1 C2S H2S2 . . 109.5 ?
C1S C2S H2S3 . . 109.5 ?
H2S1 C2S H2S3 . . 109.5 ?
H2S2 C2S H2S3 . . 109.5 ?

loop_
_geom_bond_atom_site_label_1
_geom_bond_atom_site_label_2
_geom_bond_site_symmetry_2
_geom_bond_distance
_geom_bond_publ_flag
O1 C1 . 1.2226(15) ?
N1 C1 . 1.3658(15) ?
N1 C8 . 1.4220(15) ?
N1 C9 . 1.4353(15) ?
C1 C2 . 1.5531(16) ?
O2 C2 . 1.4136(15) ?
O2 H2 . 0.8400 ?
N2 C16 . 1.3477(16) ?
N2 C17 . 1.3562(15) ?
C2 C3 . 1.5071(17) ?
C2 C15 . 1.5472(16) ?
O3 C16 . 1.2314(15) ?
N3 C17 . 1.3123(16) ?
N3 H3A . 0.8800 ?
N3 H3B . 0.8800 ?
C3 C4 . 1.3794(17) ?
C3 C8 . 1.3918(17) ?
N4 C17 . 1.3546(16) ?
N4 C15 . 1.4560(15) ?
N4 C18 . 1.4621(15) ?
C4 C5 . 1.3972(18) ?
C4 H4 . 0.9500 ?
C5 C6 . 1.3870(19) ?
C5 H5 . 0.9500 ?
C6 C7 . 1.3960(18) ?
C6 H6 . 0.9500 ?
C7 C8 . 1.3770(17) ?
C7 H7 . 0.9500 ?
C9 C14 . 1.3876(18) ?
C9 C10 . 1.3886(18) ?
C10 C11 . 1.3929(18) ?
C10 H10 . 0.9500 ?
C11 C12 . 1.386(2) ?
C11 H11 . 0.9500 ?
C12 C13 . 1.388(2) ?
C12 H12 . 0.9500 ?
C13 C14 . 1.3895(18) ?
C13 H13 . 0.9500 ?
C14 H14 . 0.9500 ?
C15 C16 . 1.5419(17) ?
C15 H15 . 1.0000 ?
C18 H18A . 0.9800 ?
C18 H18B . 0.9800 ?
C18 H18C . 0.9800 ?
O1S C1S . 1.4181(18) ?
O1S H1S . 0.8400 ?
C1S C2S . 1.483(2) ?
C1S H1S1 . 0.9900 ?
C1S H1S2 . 0.9900 ?
C2S H2S1 . 0.9800 ?
C2S H2S2 . 0.9800 ?
C2S H2S3 . 0.9800 ?

loop_
_geom_hbond_atom_site_label_D
_geom_hbond_atom_site_label_H
_geom_hbond_atom_site_label_A
_geom_hbond_site_symmetry_A
_geom_hbond_distance_DH
_geom_hbond_distance_HA
_geom_hbond_distance_DA
_geom_hbond_angle_DHA
O2 H2 O1S . 0.84 2.19 2.9579(14) 152.0
O2 H2 O3 1_655 0.84 2.58 3.2440(12) 136.6
N3 H3A O1 2_655 0.88 2.02 2.8898(13) 169.3
N3 H3B N2 2 0.88 2.06 2.9391(15) 173.5
O1S H1S O3 1_655 0.84 1.89 2.7048(13) 162.3

loop_
_geom_torsion_atom_site_label_1
_geom_torsion_atom_site_label_2
_geom_torsion_atom_site_label_3
_geom_torsion_atom_site_label_4
_geom_torsion_site_symmetry_1
_geom_torsion_site_symmetry_2
_geom_torsion_site_symmetry_3
_geom_torsion_site_symmetry_4
_geom_torsion
_geom_torsion_publ_flag
C8 N1 C1 O1 . . . . 174.88(11) ?
C9 N1 C1 O1 . . . . 5.70(19) ?
C8 N1 C1 C2 . . . . -5.06(13) ?
C9 N1 C1 C2 . . . . -174.24(10) ?
O1 C1 C2 O2 . . . . -50.77(15) ?
N1 C1 C2 O2 . . . . 129.18(10) ?
O1 C1 C2 C3 . . . . -174.02(12) ?
N1 C1 C2 C3 . . . . 5.93(12) ?
O1 C1 C2 C15 . . . . 68.01(15) ?
N1 C1 C2 C15 . . . . -112.05(11) ?
O2 C2 C3 C4 . . . . 53.97(17) ?
C15 C2 C3 C4 . . . . -67.06(16) ?
C1 C2 C3 C4 . . . . 174.30(13) ?
O2 C2 C3 C8 . . . . -125.10(11) ?
C15 C2 C3 C8 . . . . 113.87(11) ?
C1 C2 C3 C8 . . . . -4.77(12) ?
C8 C3 C4 C5 . . . . 0.01(18) ?
C2 C3 C4 C5 . . . . -178.97(12) ?
C3 C4 C5 C6 . . . . -0.60(19) ?
C4 C5 C6 C7 . . . . 0.32(19) ?
C5 C6 C7 C8 . . . . 0.56(18) ?
C6 C7 C8 C3 . . . . -1.17(18) ?
C6 C7 C8 N1 . . . . 176.39(11) ?
C4 C3 C8 C7 . . . . 0.91(19) ?
C2 C3 C8 C7 . . . . -179.91(11) ?
C4 C3 C8 N1 . . . . -177.05(11) ?
C2 C3 C8 N1 . . . . 2.13(14) ?
C1 N1 C8 C7 . . . . -175.84(12) ?
C9 N1 C8 C7 . . . . -6.55(19) ?
C1 N1 C8 C3 . . . . 1.96(14) ?
C9 N1 C8 C3 . . . . 171.25(11) ?
C1 N1 C9 C14 . . . . -123.26(13) ?
C8 N1 C9 C14 . . . . 68.92(15) ?
C1 N1 C9 C10 . . . . 57.36(16) ?
C8 N1 C9 C10 . . . . -110.45(13) ?
C14 C9 C10 C11 . . . . -0.27(18) ?
N1 C9 C10 C11 . . . . 179.09(10) ?
C9 C10 C11 C12 . . . . -0.49(18) ?
C10 C11 C12 C13 . . . . 0.53(19) ?
C11 C12 C13 C14 . . . . 0.19(19) ?
C10 C9 C14 C13 . . . . 0.99(18) ?
N1 C9 C14 C13 . . . . -178.38(11) ?
C12 C13 C14 C9 . . . . -0.94(18) ?
C17 N4 C15 C16 . . . . 4.68(12) ?
C18 N4 C15 C16 . . . . 155.35(10) ?
C17 N4 C15 C2 . . . . 126.01(10) ?
C18 N4 C15 C2 . . . . -83.31(13) ?
O2 C2 C15 N4 . . . . 52.11(12) ?
C3 C2 C15 N4 . . . . 178.14(9) ?
C1 C2 C15 N4 . . . . -69.27(13) ?
O2 C2 C15 C16 . . . . 166.73(9) ?
C3 C2 C15 C16 . . . . -67.24(13) ?
C1 C2 C15 C16 . . . . 45.36(13) ?
C17 N2 C16 O3 . . . . 178.51(12) ?
C17 N2 C16 C15 . . . . -1.87(13) ?
N4 C15 C16 O3 . . . . 177.90(11) ?
C2 C15 C16 O3 . . . . 55.19(15) ?
N4 C15 C16 N2 . . . . -1.74(12) ?
C2 C15 C16 N2 . . . . -124.45(11) ?
C15 N4 C17 N3 . . . . 172.92(11) ?
C18 N4 C17 N3 . . . . 22.09(18) ?
C15 N4 C17 N2 . . . . -6.58(13) ?
C18 N4 C17 N2 . . . . -157.41(11) ?
C16 N2 C17 N3 . . . . -174.16(11) ?
C16 N2 C17 N4 . . . . 5.35(14) ?
